data_7111846
loop_
_publ_author_name
'Jonathan A. Bailey'
'Mairi F. Haddow'
'Paul G. Pringle'

_publ_section_title
;
 A simple route to azaborinylphosphines: isoelectronic B-N analogues of
 arylphosphine ligands
;
_journal_name_full Chem.Commun.
_journal_page_first 1432
_journal_paper_doi 10.1039/c3cc49000a
_journal_volume 50
_journal_year 2014
_chemical_formula_moiety 'C37 H46 B2 Cl N2 O P2 Rh'
_chemical_formula_sum 'C37 H46 B2 Cl N2 O P2 Rh'
_chemical_formula_weight 756.68
_chemical_name_systematic
; 
 ? 
;
_space_group_IT_number 14
_symmetry_cell_setting monoclinic
_symmetry_space_group_name_Hall '-P 2ybc'
_symmetry_space_group_name_H-M 'P 1 21/c 1'
_atom_sites_solution_hydrogens geom
_atom_sites_solution_primary direct
_atom_sites_solution_secondary difmap
_audit_creation_method SHELXL-97
_cell_angle_alpha 90.00
_cell_angle_beta 102.673(3)
_cell_angle_gamma 90.00
_cell_formula_units_Z 2
_cell_length_a 9.6666(4)
_cell_length_b 23.4121(9)
_cell_length_c 8.0696(3)
_cell_measurement_reflns_used 3367
_cell_measurement_temperature 100(2)
_cell_measurement_theta_max 23.95
_cell_measurement_theta_min 2.16
_cell_volume 1781.78(12)
_computing_cell_refinement 'Apex II (Bruker, 2008)'
_computing_data_collection 'Apex II (Bruker, 2008)'
_computing_data_reduction 'SAINT V7.68A'
_computing_structure_refinement 'SHELXL-97 (Sheldrick, 2008)'
_computing_structure_solution 'SHELXS-97 (Sheldrick, 2008)'
_diffrn_ambient_temperature 100(2)
_diffrn_measured_fraction_theta_full 1.000
_diffrn_measured_fraction_theta_max 0.943
_diffrn_measurement_device_type 'Bruker Apex II kappa CCD area detector'
_diffrn_measurement_method 'phi and omega scans'
_diffrn_radiation_monochromator graphite
_diffrn_radiation_source 'fine-focus sealed tube'
_diffrn_radiation_type MoK\a
_diffrn_radiation_wavelength 0.71073
_diffrn_reflns_av_R_equivalents 0.1140
_diffrn_reflns_av_sigmaI/netI 0.0851
_diffrn_reflns_limit_h_max 13
_diffrn_reflns_limit_h_min -14
_diffrn_reflns_limit_k_max 35
_diffrn_reflns_limit_k_min -33
_diffrn_reflns_limit_l_max 12
_diffrn_reflns_limit_l_min -9
_diffrn_reflns_number 58132
_diffrn_reflns_theta_full 27.50
_diffrn_reflns_theta_max 33.13
_diffrn_reflns_theta_min 1.74
_exptl_absorpt_coefficient_mu 0.677
_exptl_absorpt_correction_T_max 0.7465
_exptl_absorpt_correction_T_min 0.6881
_exptl_absorpt_correction_type multi-scan
_exptl_absorpt_process_details SADABS-2008/1
_exptl_crystal_colour yellow
_exptl_crystal_density_diffrn 1.410
_exptl_crystal_density_method 'not measured'
_exptl_crystal_description block
_exptl_crystal_F_000 784
_exptl_crystal_size_max 0.15
_exptl_crystal_size_mid 0.14
_exptl_crystal_size_min 0.13
_refine_diff_density_max 0.978
_refine_diff_density_min -1.057
_refine_diff_density_rms 0.126
_refine_ls_extinction_method none
_refine_ls_goodness_of_fit_ref 1.022
_refine_ls_hydrogen_treatment mixed
_refine_ls_matrix_type full
_refine_ls_number_parameters 230
_refine_ls_number_reflns 6399
_refine_ls_number_restraints 1
_refine_ls_restrained_S_all 1.022
_refine_ls_R_factor_all 0.0892
_refine_ls_R_factor_gt 0.0424
_refine_ls_shift/su_max 0.016
_refine_ls_shift/su_mean 0.000
_refine_ls_structure_factor_coef Fsqd
_refine_ls_weighting_details 'calc w=1/[\s^2^(Fo^2^)+(0.0331P)^2^+0.5846P] where P=(Fo^2^+2Fc^2^)/3'
_refine_ls_weighting_scheme calc
_refine_ls_wR_factor_gt 0.0792
_refine_ls_wR_factor_ref 0.0927
_reflns_number_gt 4154
_reflns_number_total 6399
_reflns_threshold_expression >2sigma(I)
_cod_data_source_file c3cc49000a.txt
_cod_data_source_block jb0126_new
_cod_original_sg_symbol_H-M P2(1)/c
_cod_database_code 7111846

loop_
_symmetry_equiv_pos_as_xyz
'x, y, z'
'-x, y+1/2, -z+1/2'
'-x, -y, -z'
'x, -y-1/2, z-1/2'

loop_
_atom_site_label
_atom_site_type_symbol
_atom_site_fract_x
_atom_site_fract_y
_atom_site_fract_z
_atom_site_U_iso_or_equiv
_atom_site_adp_type
_atom_site_occupancy
_atom_site_symmetry_multiplicity
_atom_site_calc_flag
_atom_site_refinement_flags
_atom_site_disorder_assembly
_atom_site_disorder_group
Rh1 Rh 1.0000 0.0000 1.0000 0.01191(6) Uani 1 2 d S . .
P1 P 0.80925(6) 0.03949(2) 0.80388(7) 0.01263(12) Uani 1 1 d . A .
N1 N 0.5658(2) 0.10665(8) 0.8460(2) 0.0157(4) Uani 1 1 d D A .
H1N H 0.516(2) 0.0828(9) 0.773(3) 0.019 Uiso 1 1 d D . .
C2 C 0.9359(2) 0.14577(10) 1.0947(3) 0.0168(5) Uani 1 1 d . . .
H2 H 0.9931 0.1185 1.0539 0.020 Uiso 1 1 calc R . .
C7 C 0.5510(2) 0.19031(9) 1.0177(3) 0.0150(4) Uani 1 1 d . . .
C1 C 0.7881(2) 0.14591(9) 1.0280(3) 0.0139(4) Uani 1 1 d . A .
C6 C 0.7040(3) 0.18791(9) 1.0875(3) 0.0154(5) Uani 1 1 d . . .
C12 C 0.4853(2) 0.14994(9) 0.8979(3) 0.0153(4) Uani 1 1 d . . .
C3 C 0.9992(3) 0.18412(10) 1.2175(3) 0.0184(5) Uani 1 1 d . . .
H3 H 1.0991 0.1838 1.2590 0.022 Uiso 1 1 calc R . .
C11 C 0.3388(2) 0.15217(10) 0.8280(3) 0.0180(5) Uani 1 1 d . . .
H11 H 0.2958 0.1245 0.7467 0.022 Uiso 1 1 calc R . .
C8 C 0.4630(3) 0.23262(11) 1.0644(3) 0.0230(5) Uani 1 1 d . . .
H8 H 0.5040 0.2606 1.1459 0.028 Uiso 1 1 calc R . .
C4 C 0.9147(3) 0.22346(10) 1.2801(3) 0.0206(5) Uani 1 1 d . . .
H4 H 0.9572 0.2490 1.3681 0.025 Uiso 1 1 calc R . .
B1 B 0.7138(3) 0.10114(11) 0.8986(3) 0.0149(5) Uani 1 1 d . . .
C5 C 0.7715(3) 0.22563(10) 1.2163(3) 0.0187(5) Uani 1 1 d . . .
H5 H 0.7164 0.2531 1.2596 0.022 Uiso 1 1 calc R . .
C16 C 0.6700(2) -0.01396(9) 0.7165(3) 0.0148(4) Uani 1 1 d . . .
H16 H 0.5866 0.0069 0.6480 0.018 Uiso 1 1 calc R A .
C13 C 0.8501(2) 0.07242(9) 0.6096(3) 0.0153(4) Uani 1 1 d . . .
H13 H 0.8941 0.0421 0.5507 0.018 Uiso 1 1 calc R A .
C15 C 0.9593(3) 0.11977(10) 0.6586(3) 0.0196(5) Uani 1 1 d . A .
H15A H 0.9929 0.1319 0.5581 0.029 Uiso 1 1 calc R . .
H15B H 1.0394 0.1056 0.7451 0.029 Uiso 1 1 calc R . .
H15C H 0.9157 0.1523 0.7042 0.029 Uiso 1 1 calc R . .
C9 C 0.3198(3) 0.23471(11) 0.9958(3) 0.0271(6) Uani 1 1 d . . .
H9 H 0.2635 0.2639 1.0298 0.032 Uiso 1 1 calc R . .
C18 C 0.6210(3) -0.04591(11) 0.8591(3) 0.0222(5) Uani 1 1 d . A .
H18A H 0.5386 -0.0696 0.8104 0.033 Uiso 1 1 calc R . .
H18B H 0.5950 -0.0183 0.9383 0.033 Uiso 1 1 calc R . .
H18C H 0.6981 -0.0702 0.9200 0.033 Uiso 1 1 calc R . .
C10 C 0.2578(3) 0.19448(11) 0.8776(3) 0.0234(6) Uani 1 1 d . . .
H10 H 0.1588 0.1960 0.8304 0.028 Uiso 1 1 calc R . .
C14 C 0.7191(3) 0.09409(11) 0.4835(3) 0.0217(5) Uani 1 1 d . A .
H14A H 0.6723 0.1236 0.5378 0.033 Uiso 1 1 calc R . .
H14B H 0.6532 0.0623 0.4480 0.033 Uiso 1 1 calc R . .
H14C H 0.7475 0.1102 0.3840 0.033 Uiso 1 1 calc R . .
C17 C 0.7219(3) -0.05639(10) 0.5990(3) 0.0208(5) Uani 1 1 d . A .
H17A H 0.8102 -0.0742 0.6600 0.031 Uiso 1 1 calc R . .
H17B H 0.7390 -0.0362 0.4991 0.031 Uiso 1 1 calc R . .
H17C H 0.6497 -0.0859 0.5629 0.031 Uiso 1 1 calc R . .
Cl1 Cl 0.8529(2) 0.00436(11) 1.2059(2) 0.0182(3) Uani 0.50 1 d P A -1
C19 C 1.1040(6) -0.0020(3) 0.8502(7) 0.0172(10) Uani 0.50 1 d P A -1
O1 O 1.1762(7) -0.0037(4) 0.7512(8) 0.0278(13) Uani 0.50 1 d P A -1

loop_
_atom_site_aniso_label
_atom_site_aniso_U_11
_atom_site_aniso_U_22
_atom_site_aniso_U_33
_atom_site_aniso_U_23
_atom_site_aniso_U_13
_atom_site_aniso_U_12
Rh1 0.01231(11) 0.01331(11) 0.00938(11) -0.00029(11) 0.00079(8) 0.00201(11)
P1 0.0132(3) 0.0125(3) 0.0113(3) -0.0005(2) 0.0008(2) 0.0010(2)
N1 0.0152(9) 0.0135(9) 0.0172(10) -0.0044(8) 0.0011(8) 0.0006(7)
C2 0.0173(11) 0.0155(10) 0.0174(12) -0.0004(9) 0.0032(9) 0.0016(9)
C7 0.0177(10) 0.0150(10) 0.0129(11) 0.0005(8) 0.0047(9) 0.0015(9)
C1 0.0163(11) 0.0134(10) 0.0116(11) 0.0024(8) 0.0022(9) 0.0007(8)
C6 0.0210(11) 0.0137(10) 0.0124(11) 0.0024(8) 0.0053(9) 0.0012(9)
C12 0.0174(11) 0.0126(10) 0.0169(12) 0.0024(9) 0.0062(9) 0.0026(8)
C3 0.0178(11) 0.0172(11) 0.0180(12) 0.0017(9) -0.0010(9) -0.0033(9)
C11 0.0159(11) 0.0179(11) 0.0194(12) -0.0004(9) 0.0023(9) 0.0017(9)
C8 0.0241(13) 0.0212(12) 0.0228(13) -0.0065(10) 0.0033(11) 0.0041(10)
C4 0.0280(13) 0.0151(11) 0.0170(12) -0.0014(9) 0.0014(10) -0.0055(10)
B1 0.0157(12) 0.0138(11) 0.0151(13) 0.0014(10) 0.0028(10) 0.0016(9)
C5 0.0248(12) 0.0139(10) 0.0173(12) -0.0026(9) 0.0042(10) 0.0010(9)
C16 0.0155(10) 0.0125(10) 0.0148(11) -0.0002(8) -0.0005(9) -0.0010(8)
C13 0.0187(11) 0.0161(10) 0.0107(11) 0.0011(9) 0.0023(9) 0.0007(9)
C15 0.0201(11) 0.0187(11) 0.0203(13) 0.0031(10) 0.0048(10) -0.0028(9)
C9 0.0251(13) 0.0270(13) 0.0299(15) -0.0061(11) 0.0075(12) 0.0094(11)
C18 0.0227(12) 0.0260(13) 0.0176(12) 0.0019(10) 0.0037(10) -0.0051(10)
C10 0.0180(12) 0.0222(12) 0.0303(15) -0.0001(11) 0.0060(11) 0.0043(10)
C14 0.0237(12) 0.0244(12) 0.0153(12) 0.0043(10) 0.0006(10) 0.0015(10)
C17 0.0236(12) 0.0174(11) 0.0205(13) -0.0053(9) 0.0033(10) -0.0020(9)
Cl1 0.0191(9) 0.0232(6) 0.0129(10) 0.0000(9) 0.0049(6) 0.0056(8)
C19 0.022(3) 0.020(2) 0.009(2) -0.001(2) 0.0011(19) 0.005(3)
O1 0.029(3) 0.037(3) 0.019(3) -0.002(3) 0.0096(19) 0.008(3)

loop_
_atom_type_symbol
_atom_type_description
_atom_type_scat_dispersion_real
_atom_type_scat_dispersion_imag
_atom_type_scat_source
C C 0.0033 0.0016 'International Tables Vol C Tables 4.2.6.8 and 6.1.1.4'
H H 0.0000 0.0000 'International Tables Vol C Tables 4.2.6.8 and 6.1.1.4'
B B 0.0013 0.0007 'International Tables Vol C Tables 4.2.6.8 and 6.1.1.4'
N N 0.0061 0.0033 'International Tables Vol C Tables 4.2.6.8 and 6.1.1.4'
O O 0.0106 0.0060 'International Tables Vol C Tables 4.2.6.8 and 6.1.1.4'
P P 0.1023 0.0942 'International Tables Vol C Tables 4.2.6.8 and 6.1.1.4'
Cl Cl 0.1484 0.1585 'International Tables Vol C Tables 4.2.6.8 and 6.1.1.4'
Rh Rh -1.1178 0.9187 'International Tables Vol C Tables 4.2.6.8 and 6.1.1.4'

loop_
_geom_angle_atom_site_label_1
_geom_angle_atom_site_label_2
_geom_angle_atom_site_label_3
_geom_angle
_geom_angle_site_symmetry_1
_geom_angle_site_symmetry_3
C19 Rh1 C19 180.0(3) . 3_757
C19 Rh1 P1 91.77(18) . .
C19 Rh1 P1 88.23(18) 3_757 .
C19 Rh1 P1 88.23(18) . 3_757
C19 Rh1 P1 91.77(18) 3_757 3_757
P1 Rh1 P1 180.0 . 3_757
C19 Rh1 Cl1 178.9(2) . .
C19 Rh1 Cl1 1.1(2) 3_757 .
P1 Rh1 Cl1 87.31(5) . .
P1 Rh1 Cl1 92.69(5) 3_757 .
C19 Rh1 Cl1 1.1(2) . 3_757
C19 Rh1 Cl1 178.9(2) 3_757 3_757
P1 Rh1 Cl1 92.69(5) . 3_757
P1 Rh1 Cl1 87.31(5) 3_757 3_757
Cl1 Rh1 Cl1 180.0 . 3_757
C16 P1 C13 103.19(10) . .
C16 P1 B1 106.28(10) . .
C13 P1 B1 103.20(10) . .
C16 P1 Rh1 112.82(7) . .
C13 P1 Rh1 116.81(7) . .
B1 P1 Rh1 113.35(8) . .
C12 N1 B1 124.9(2) . .
C3 C2 C1 121.7(2) . .
C12 C7 C8 116.8(2) . .
C12 C7 C6 120.4(2) . .
C8 C7 C6 122.8(2) . .
C2 C1 C6 118.5(2) . .
C2 C1 B1 122.6(2) . .
C6 C1 B1 118.8(2) . .
C5 C6 C1 118.4(2) . .
C5 C6 C7 121.6(2) . .
C1 C6 C7 120.0(2) . .
N1 C12 C7 119.9(2) . .
N1 C12 C11 119.0(2) . .
C7 C12 C11 121.1(2) . .
C2 C3 C4 119.2(2) . .
C10 C11 C12 119.8(2) . .
C9 C8 C7 122.0(2) . .
C5 C4 C3 120.8(2) . .
N1 B1 C1 115.8(2) . .
N1 B1 P1 119.06(18) . .
C1 B1 P1 125.19(17) . .
C4 C5 C6 121.4(2) . .
C17 C16 C18 110.21(18) . .
C17 C16 P1 111.30(15) . .
C18 C16 P1 111.15(16) . .
C15 C13 C14 110.97(19) . .
C15 C13 P1 110.18(16) . .
C14 C13 P1 113.57(15) . .
C8 C9 C10 120.0(2) . .
C11 C10 C9 120.3(2) . .
O1 C19 Rh1 178.9(7) . .

loop_
_geom_bond_atom_site_label_1
_geom_bond_atom_site_label_2
_geom_bond_distance
_geom_bond_site_symmetry_2
Rh1 C19 1.734(6) .
Rh1 C19 1.734(6) 3_757
Rh1 P1 2.3407(6) .
Rh1 P1 2.3407(6) 3_757
Rh1 Cl1 2.4143(18) .
Rh1 Cl1 2.4143(18) 3_757
P1 C16 1.859(2) .
P1 C13 1.866(2) .
P1 B1 1.957(3) .
N1 C12 1.396(3) .
N1 B1 1.406(3) .
C2 C3 1.377(3) .
C2 C1 1.412(3) .
C7 C12 1.401(3) .
C7 C8 1.410(3) .
C7 C6 1.464(3) .
C1 C6 1.425(3) .
C1 B1 1.541(3) .
C6 C5 1.410(3) .
C12 C11 1.406(3) .
C3 C4 1.397(3) .
C11 C10 1.376(3) .
C8 C9 1.375(4) .
C4 C5 1.368(3) .
C16 C17 1.531(3) .
C16 C18 1.532(3) .
C13 C15 1.522(3) .
C13 C14 1.526(3) .
C9 C10 1.380(4) .
C19 O1 1.171(6) .
